data_4112281
loop_
_publ_author_name
'Seth B. Harkins'
'Jonas C. Peters'

_publ_section_title
;
 Amido-Bridged Cu2N2 Diamond Cores that Minimize Structural Reorganization
 and Facilitate Reversible Redox Behavior between a Cu1Cu1 and a Class III
 Delocalized Cu1.5Cu1.5 Species
;
_journal_name_full 'Journal of the American Chemical Society'
_journal_page_first 2885
_journal_page_last 2893
_journal_paper_doi 10.1021/ja037364m
_journal_volume 126
_journal_year 2004
_chemical_formula_moiety 'C20 H26 Cl Cu N S2'
_chemical_formula_sum 'C20 H26 Cl Cu N S2'
_chemical_formula_weight 443.53
_chemical_name_systematic
; 
 ? 
;
_space_group_IT_number 61
_symmetry_cell_setting orthorhombic
_symmetry_space_group_name_Hall '-P 2ac 2ab'
_symmetry_space_group_name_H-M 'P b c a'
_atom_sites_solution_hydrogens geom
_atom_sites_solution_primary direct
_atom_sites_solution_secondary difmap
_audit_creation_method SHELXL-97
_cell_angle_alpha 90.00
_cell_angle_beta 90.00
_cell_angle_gamma 90.00
_cell_formula_units_Z 8
_cell_length_a 17.0807(13)
_cell_length_b 12.3173(10)
_cell_length_c 19.5782(15)
_cell_measurement_reflns_used 6618
_cell_measurement_temperature 96(2)
_cell_measurement_theta_max 27.888
_cell_measurement_theta_min 2.288
_cell_volume 4119.0(6)
_computing_cell_refinement 'Bruker XSCANS'
_computing_data_collection 'Bruker XSCANS'
_computing_data_reduction 'Bruker SHELXTL'
_computing_molecular_graphics 'Bruker SHELXTL'
_computing_publication_material 'Bruker SHELXTL'
_computing_structure_refinement 'SHELXL-97 (Sheldrick, 1997)'
_computing_structure_solution 'SHELXS-97 (Sheldrick, 1990)'
_diffrn_ambient_temperature 96(2)
_diffrn_measured_fraction_theta_full 0.935
_diffrn_measured_fraction_theta_max 0.935
_diffrn_measurement_device_type 'Bruker P4'
_diffrn_measurement_method '\w scans'
_diffrn_radiation_monochromator graphite
_diffrn_radiation_source 'fine-focus sealed tube'
_diffrn_radiation_type MoK\a
_diffrn_radiation_wavelength 0.71073
_diffrn_reflns_av_R_equivalents 0.0698
_diffrn_reflns_av_sigmaI/netI 0.0572
_diffrn_reflns_limit_h_max 22
_diffrn_reflns_limit_h_min -22
_diffrn_reflns_limit_k_max 16
_diffrn_reflns_limit_k_min -12
_diffrn_reflns_limit_l_max 24
_diffrn_reflns_limit_l_min -21
_diffrn_reflns_number 24577
_diffrn_reflns_theta_full 28.54
_diffrn_reflns_theta_max 28.54
_diffrn_reflns_theta_min 2.08
_exptl_absorpt_coefficient_mu 1.396
_exptl_absorpt_correction_type none
_exptl_crystal_colour green
_exptl_crystal_density_diffrn 1.430
_exptl_crystal_description prism
_exptl_crystal_F_000 1848
_exptl_crystal_size_max .19
_exptl_crystal_size_mid .19
_exptl_crystal_size_min .19
_refine_diff_density_max 0.506
_refine_diff_density_min -0.441
_refine_diff_density_rms 0.101
_refine_ls_extinction_method none
_refine_ls_goodness_of_fit_ref 1.235
_refine_ls_hydrogen_treatment mixed
_refine_ls_matrix_type full
_refine_ls_number_parameters 232
_refine_ls_number_reflns 4901
_refine_ls_number_restraints 0
_refine_ls_restrained_S_all 1.235
_refine_ls_R_factor_all 0.0664
_refine_ls_R_factor_gt 0.0381
_refine_ls_shift/su_max 0.001
_refine_ls_shift/su_mean 0.000
_refine_ls_structure_factor_coef Fsqd
_refine_ls_weighting_details 'calc w=1/[\s^2^(Fo^2^)+(0.0200P)^2^+0.0000P] where P=(Fo^2^+2Fc^2^)/3'
_refine_ls_weighting_scheme calc
_refine_ls_wR_factor_gt 0.0694
_refine_ls_wR_factor_ref 0.0753
_reflns_number_gt 3390
_reflns_number_total 4901
_reflns_threshold_expression >2sigma(I)
_cod_data_source_file ja037364msi20031204_074101_3.cif
_cod_data_source_block 4
_cod_database_code 4112281

loop_
_symmetry_equiv_pos_as_xyz
'x, y, z'
'-x+1/2, -y, z+1/2'
'-x, y+1/2, -z+1/2'
'x+1/2, -y+1/2, -z'
'-x, -y, -z'
'x-1/2, y, -z-1/2'
'x, -y-1/2, z-1/2'
'-x-1/2, y-1/2, z'

loop_
_atom_site_label
_atom_site_type_symbol
_atom_site_fract_x
_atom_site_fract_y
_atom_site_fract_z
_atom_site_U_iso_or_equiv
_atom_site_adp_type
_atom_site_occupancy
_atom_site_symmetry_multiplicity
_atom_site_calc_flag
_atom_site_refinement_flags
Cu Cu 0.094673(17) 0.30166(2) 0.363629(14) 0.01182(9) Uani 1 1 d .
N N 0.01860(11) 0.22555(18) 0.41717(10) 0.0140(5) Uani 1 1 d .
S1 S 0.18435(3) 0.25517(5) 0.44966(3) 0.01288(14) Uani 1 1 d .
S2 S -0.01113(3) 0.36340(5) 0.29779(3) 0.01165(14) Uani 1 1 d .
Cl Cl 0.18180(3) 0.37354(5) 0.29375(3) 0.01745(15) Uani 1 1 d .
C1 C 0.03364(14) 0.2040(2) 0.48511(12) 0.0120(5) Uani 1 1 d .
C2 C 0.11183(13) 0.2140(2) 0.50883(12) 0.0123(5) Uani 1 1 d .
C3 C 0.13149(15) 0.1985(2) 0.57707(12) 0.0160(6) Uani 1 1 d .
H3 H 0.1843 0.2073 0.5912 0.019 Uiso 1 1 calc R
C4 C 0.07524(15) 0.1704(2) 0.62448(12) 0.0171(6) Uani 1 1 d .
H4 H 0.0890 0.1567 0.6707 0.021 Uiso 1 1 calc R
C5 C -0.00197(16) 0.1628(2) 0.60283(13) 0.0172(6) Uani 1 1 d .
H5 H -0.0415 0.1456 0.6352 0.021 Uiso 1 1 calc R
C6 C -0.02285(15) 0.1795(2) 0.53532(12) 0.0148(6) Uani 1 1 d .
H6 H -0.0764 0.1744 0.5225 0.018 Uiso 1 1 calc R
C7 C -0.05384(14) 0.2030(2) 0.38696(12) 0.0117(5) Uani 1 1 d .
C8 C -0.07905(14) 0.2695(2) 0.33240(12) 0.0119(5) Uani 1 1 d .
C9 C -0.14903(14) 0.2519(2) 0.29854(12) 0.0156(6) Uani 1 1 d .
H11 H -0.1642 0.2986 0.2622 0.019 Uiso 1 1 calc R
C10 C -0.19668(15) 0.1668(2) 0.31749(13) 0.0204(6) Uani 1 1 d .
H10 H -0.2460 0.1564 0.2961 0.024 Uiso 1 1 calc R
C11 C -0.17142(15) 0.0964(2) 0.36847(13) 0.0201(6) Uani 1 1 d .
H9 H -0.2028 0.0354 0.3801 0.024 Uiso 1 1 calc R
C12 C -0.10156(15) 0.1134(2) 0.40254(12) 0.0164(6) Uani 1 1 d .
H8 H -0.0856 0.0638 0.4370 0.020 Uiso 1 1 calc R
C13 C 0.23089(15) 0.1248(2) 0.42136(13) 0.0173(6) Uani 1 1 d .
C14 C 0.17086(17) 0.0516(3) 0.38775(17) 0.0363(8) Uani 1 1 d .
H18A H 0.1956 -0.0172 0.3750 0.054 Uiso 1 1 calc R
H18B H 0.1502 0.0872 0.3467 0.054 Uiso 1 1 calc R
H18C H 0.1279 0.0376 0.4198 0.054 Uiso 1 1 calc R
C15 C 0.26741(18) 0.0701(3) 0.48312(14) 0.0331(8) Uani 1 1 d .
H17A H 0.2969 0.0060 0.4683 0.050 Uiso 1 1 calc R
H17B H 0.2261 0.0479 0.5149 0.050 Uiso 1 1 calc R
H17C H 0.3028 0.1210 0.5060 0.050 Uiso 1 1 calc R
C16 C 0.29398(15) 0.1592(2) 0.37092(13) 0.0214(6) Uani 1 1 d .
H19A H 0.3338 0.2022 0.3947 0.032 Uiso 1 1 calc R
H19B H 0.2704 0.2030 0.3346 0.032 Uiso 1 1 calc R
H19C H 0.3184 0.0946 0.3510 0.032 Uiso 1 1 calc R
C17 C -0.03473(14) 0.5004(2) 0.33376(13) 0.0134(6) Uani 1 1 d .
C18 C -0.00698(16) 0.5098(2) 0.40724(13) 0.0212(6) Uani 1 1 d .
H13A H -0.0207 0.5816 0.4252 0.032 Uiso 1 1 calc R
H13B H 0.0500 0.5003 0.4090 0.032 Uiso 1 1 calc R
H13C H -0.0322 0.4536 0.4350 0.032 Uiso 1 1 calc R
C19 C -0.12283(15) 0.5181(2) 0.32906(14) 0.0222(6) Uani 1 1 d .
H15A H -0.1356 0.5917 0.3445 0.033 Uiso 1 1 calc R
H15B H -0.1498 0.4650 0.3580 0.033 Uiso 1 1 calc R
H15C H -0.1398 0.5089 0.2816 0.033 Uiso 1 1 calc R
C20 C 0.00941(15) 0.5779(2) 0.28620(13) 0.0193(6) Uani 1 1 d .
H14A H -0.0127 0.5732 0.2401 0.029 Uiso 1 1 calc R
H14B H 0.0649 0.5576 0.2849 0.029 Uiso 1 1 calc R
H14C H 0.0043 0.6524 0.3032 0.029 Uiso 1 1 calc R

loop_
_atom_site_aniso_label
_atom_site_aniso_U_11
_atom_site_aniso_U_22
_atom_site_aniso_U_33
_atom_site_aniso_U_23
_atom_site_aniso_U_13
_atom_site_aniso_U_12
Cu 0.00985(15) 0.01418(16) 0.01145(15) 0.00140(13) 0.00013(13) -0.00024(13)
N 0.0108(11) 0.0200(13) 0.0111(11) 0.0023(9) -0.0004(9) -0.0010(9)
S1 0.0119(3) 0.0143(3) 0.0124(3) 0.0006(3) -0.0005(3) -0.0005(3)
S2 0.0106(3) 0.0136(3) 0.0108(3) 0.0007(3) 0.0003(3) 0.0000(3)
Cl 0.0121(3) 0.0232(4) 0.0171(3) 0.0050(3) 0.0017(3) -0.0016(3)
C1 0.0139(13) 0.0097(13) 0.0123(13) -0.0018(10) -0.0023(10) 0.0024(10)
C2 0.0109(13) 0.0113(14) 0.0147(13) -0.0021(10) 0.0020(10) -0.0004(10)
C3 0.0151(13) 0.0161(14) 0.0169(14) -0.0028(11) -0.0029(11) 0.0019(11)
C4 0.0245(16) 0.0184(15) 0.0083(13) 0.0006(10) -0.0022(11) 0.0018(11)
C5 0.0217(16) 0.0168(15) 0.0131(13) -0.0001(11) 0.0043(12) -0.0001(11)
C6 0.0137(13) 0.0152(15) 0.0155(14) 0.0003(11) 0.0001(11) 0.0005(11)
C7 0.0092(12) 0.0169(14) 0.0089(12) -0.0021(10) 0.0017(9) 0.0008(11)
C8 0.0128(13) 0.0125(14) 0.0105(13) -0.0019(10) 0.0028(10) -0.0023(10)
C9 0.0129(13) 0.0210(15) 0.0131(13) 0.0015(11) -0.0006(11) -0.0001(11)
C10 0.0128(14) 0.0299(18) 0.0185(15) -0.0001(12) -0.0032(11) -0.0057(12)
C11 0.0192(14) 0.0237(16) 0.0175(14) 0.0020(12) 0.0031(12) -0.0085(12)
C12 0.0173(14) 0.0176(15) 0.0144(13) 0.0028(11) 0.0016(11) -0.0011(12)
C13 0.0157(14) 0.0147(15) 0.0215(14) -0.0001(12) 0.0049(11) 0.0033(11)
C14 0.0222(17) 0.0268(19) 0.060(2) -0.0222(16) 0.0115(16) -0.0027(14)
C15 0.0393(19) 0.033(2) 0.0271(17) 0.0118(14) 0.0129(14) 0.0225(15)
C16 0.0157(14) 0.0246(16) 0.0239(16) 0.0031(12) 0.0068(12) 0.0045(12)
C17 0.0133(13) 0.0103(14) 0.0168(14) -0.0005(10) -0.0003(11) 0.0029(11)
C18 0.0262(16) 0.0183(16) 0.0192(15) -0.0038(11) 0.0010(12) 0.0008(12)
C19 0.0166(14) 0.0169(16) 0.0331(17) -0.0028(12) 0.0004(13) 0.0038(12)
C20 0.0201(14) 0.0143(15) 0.0235(15) 0.0025(11) 0.0019(12) -0.0017(12)

loop_
_atom_type_symbol
_atom_type_description
_atom_type_scat_dispersion_real
_atom_type_scat_dispersion_imag
_atom_type_scat_source
C C 0.0033 0.0016 'International Tables Vol C Tables 4.2.6.8 and 6.1.1.4'
H H 0.0000 0.0000 'International Tables Vol C Tables 4.2.6.8 and 6.1.1.4'
N N 0.0061 0.0033 'International Tables Vol C Tables 4.2.6.8 and 6.1.1.4'
S S 0.1246 0.1234 'International Tables Vol C Tables 4.2.6.8 and 6.1.1.4'
Cl Cl 0.1484 0.1585 'International Tables Vol C Tables 4.2.6.8 and 6.1.1.4'
Cu Cu 0.3201 1.2651 'International Tables Vol C Tables 4.2.6.8 and 6.1.1.4'

loop_
_geom_angle_atom_site_label_1
_geom_angle_atom_site_label_2
_geom_angle_atom_site_label_3
_geom_angle
N Cu Cl 173.44(7)
N Cu S2 86.37(6)
Cl Cu S2 92.80(2)
N Cu S1 86.02(6)
Cl Cu S1 95.89(2)
S2 Cu S1 167.35(3)
C1 N C7 122.3(2)
C1 N Cu 119.69(16)
C7 N Cu 117.76(16)
C2 S1 C13 104.15(12)
C2 S1 Cu 94.75(8)
C13 S1 Cu 105.87(8)
C8 S2 C17 107.67(11)
C8 S2 Cu 94.73(8)
C17 S2 Cu 104.55(8)
N C1 C6 125.8(2)
N C1 C2 118.3(2)
C6 C1 C2 115.7(2)
C3 C2 C1 122.0(2)
C3 C2 S1 119.94(19)
C1 C2 S1 117.97(18)
C4 C3 C2 120.8(2)
C4 C3 H3 119.6
C2 C3 H3 119.6
C3 C4 C5 118.2(2)
C3 C4 H4 120.9
C5 C4 H4 120.9
C6 C5 C4 121.7(2)
C6 C5 H5 119.1
C4 C5 H5 119.1
C5 C6 C1 121.4(2)
C5 C6 H6 119.3
C1 C6 H6 119.3
N C7 C12 125.2(2)
N C7 C8 118.3(2)
C12 C7 C8 116.2(2)
C9 C8 C7 122.4(2)
C9 C8 S2 118.94(19)
C7 C8 S2 117.88(18)
C10 C9 C8 120.0(2)
C10 C9 H11 120.0
C8 C9 H11 120.0
C9 C10 C11 119.0(2)
C9 C10 H10 120.5
C11 C10 H10 120.5
C12 C11 C10 121.3(3)
C12 C11 H9 119.4
C10 C11 H9 119.4
C11 C12 C7 121.0(2)
C11 C12 H8 119.5
C7 C12 H8 119.5
C14 C13 C15 111.1(3)
C14 C13 C16 111.3(2)
C15 C13 C16 110.5(2)
C14 C13 S1 110.54(18)
C15 C13 S1 108.59(18)
C16 C13 S1 104.67(18)
C13 C14 H18A 109.5
C13 C14 H18B 109.5
H18A C14 H18B 109.5
C13 C14 H18C 109.5
H18A C14 H18C 109.5
H18B C14 H18C 109.5
C13 C15 H17A 109.5
C13 C15 H17B 109.5
H17A C15 H17B 109.5
C13 C15 H17C 109.5
H17A C15 H17C 109.5
H17B C15 H17C 109.5
C13 C16 H19A 109.5
C13 C16 H19B 109.5
H19A C16 H19B 109.5
C13 C16 H19C 109.5
H19A C16 H19C 109.5
H19B C16 H19C 109.5
C18 C17 C19 110.8(2)
C18 C17 C20 112.0(2)
C19 C17 C20 111.1(2)
C18 C17 S2 110.97(18)
C19 C17 S2 108.59(18)
C20 C17 S2 103.12(17)
C17 C18 H13A 109.5
C17 C18 H13B 109.5
H13A C18 H13B 109.5
C17 C18 H13C 109.5
H13A C18 H13C 109.5
H13B C18 H13C 109.5
C17 C19 H15A 109.5
C17 C19 H15B 109.5
H15A C19 H15B 109.5
C17 C19 H15C 109.5
H15A C19 H15C 109.5
H15B C19 H15C 109.5
C17 C20 H14A 109.5
C17 C20 H14B 109.5
H14A C20 H14B 109.5
C17 C20 H14C 109.5
H14A C20 H14C 109.5
H14B C20 H14C 109.5

loop_
_geom_bond_atom_site_label_1
_geom_bond_atom_site_label_2
_geom_bond_distance
Cu N 1.915(2)
Cu Cl 2.2068(7)
Cu S2 2.3465(7)
Cu S1 2.3476(7)
N C1 1.381(3)
N C7 1.399(3)
S1 C2 1.770(2)
S1 C13 1.875(3)
S2 C8 1.773(2)
S2 C17 1.872(3)
C1 C6 1.410(3)
C1 C2 1.419(3)
C2 C3 1.391(3)
C3 C4 1.380(3)
C3 H3 0.9500
C4 C5 1.388(4)
C4 H4 0.9500
C5 C6 1.385(3)
C5 H5 0.9500
C6 H6 0.9500
C7 C12 1.406(3)
C7 C8 1.413(3)
C8 C9 1.384(3)
C9 C10 1.378(4)
C9 H11 0.9500
C10 C11 1.391(4)
C10 H10 0.9500
C11 C12 1.383(3)
C11 H9 0.9500
C12 H8 0.9500
C13 C14 1.516(4)
C13 C15 1.518(4)
C13 C16 1.522(3)
C14 H18A 0.9800
C14 H18B 0.9800
C14 H18C 0.9800
C15 H17A 0.9800
C15 H17B 0.9800
C15 H17C 0.9800
C16 H19A 0.9800
C16 H19B 0.9800
C16 H19C 0.9800
C17 C18 1.519(3)
C17 C19 1.523(3)
C17 C20 1.532(3)
C18 H13A 0.9800
C18 H13B 0.9800
C18 H13C 0.9800
C19 H15A 0.9800
C19 H15B 0.9800
C19 H15C 0.9800
C20 H14A 0.9800
C20 H14B 0.9800
C20 H14C 0.9800
